data_7122007
loop_
_publ_author_name
'Macreadie, Lauren K.'
'Forsyth, Craig M.'
'Turner, David R.'
'Chesman, Anthony S. R.'

_publ_section_title
;
 Cadmium tris(dithiocarbamate) ionic liquids as single source,
 solvent-free cadmium sulfide precursors.
;
_journal_issue 64
_journal_name_full 'Chemical communications (Cambridge, England)'
_journal_page_first 8925
_journal_page_last 8928
_journal_paper_doi 10.1039/c8cc03737j
_journal_volume 54
_journal_year 2018
_chemical_formula_moiety 'C27 H54 Cd N3 S6, C7 H13 N2'
_chemical_formula_sum 'C34 H67 Cd N5 S6'
_chemical_formula_weight 850.68
_chemical_name_systematic (C3mim)[Cd((iBu)2dtc)3]
_space_group_crystal_system monoclinic
_space_group_IT_number 14
_space_group_name_Hall '-P 2ybc'
_space_group_name_H-M_alt 'P 1 21/c 1'
_symmetry_space_group_name_Hall '-P 2ybc'
_symmetry_space_group_name_H-M 'P 1 21/c 1'
_atom_sites_solution_hydrogens geom
_atom_sites_solution_primary direct
_audit_creation_date 2018-01-29
_audit_creation_method
;
Olex2 1.2
(compiled 2017.08.10 svn.r3458 for OlexSys, GUI svn.r5381)
;
_audit_update_record
;
2018-01-29 deposited with the CCDC.
2018-07-20 downloaded from the CCDC.
;
_cell_angle_alpha 90
_cell_angle_beta 92.81(3)
_cell_angle_gamma 90
_cell_formula_units_Z 4
_cell_length_a 9.6720(19)
_cell_length_b 10.838(2)
_cell_length_c 40.330(8)
_cell_measurement_reflns_used 12234
_cell_measurement_temperature 100(2)
_cell_measurement_theta_max 30.050
_cell_measurement_theta_min 1.011
_cell_volume 4222.5(14)
_computing_cell_refinement 'XDS (kabsch, 1993)'
_computing_data_collection 'BluIce (McPhillips et al. 2002)'
_computing_data_reduction 'XDS (kabsch, 1993)'
_computing_molecular_graphics 'Olex2 (Dolomanov et al., 2009)'
_computing_publication_material 'Olex2 (Dolomanov et al., 2009)'
_computing_structure_refinement 'ShelXL (Sheldrick, 2015)'
_computing_structure_solution 'ShelXS (Sheldrick, 2008)'
_diffrn_ambient_temperature 100(2)
_diffrn_measured_fraction_theta_full 0.994
_diffrn_measured_fraction_theta_max 0.988
_diffrn_measurement_device_type 'ADSC Quantum 210r'
_diffrn_measurement_method 'phi scan'
_diffrn_radiation_monochromator graphite
_diffrn_radiation_type Synchrotron
_diffrn_radiation_wavelength 0.71073
_diffrn_reflns_av_R_equivalents 0.0635
_diffrn_reflns_av_unetI/netI 0.0429
_diffrn_reflns_Laue_measured_fraction_full 0.994
_diffrn_reflns_Laue_measured_fraction_max 0.988
_diffrn_reflns_limit_h_max 13
_diffrn_reflns_limit_h_min -13
_diffrn_reflns_limit_k_max 15
_diffrn_reflns_limit_k_min -14
_diffrn_reflns_limit_l_max 56
_diffrn_reflns_limit_l_min -56
_diffrn_reflns_number 62981
_diffrn_reflns_point_group_measured_fraction_full 0.994
_diffrn_reflns_point_group_measured_fraction_max 0.988
_diffrn_reflns_theta_full 25.242
_diffrn_reflns_theta_max 30.050
_diffrn_reflns_theta_min 1.011
_diffrn_source 'Australian Synchrotron MX1'
_diffrn_standards_number 0
_exptl_absorpt_coefficient_mu 0.843
_exptl_absorpt_correction_type none
_exptl_crystal_colour colourless
_exptl_crystal_density_diffrn 1.338
_exptl_crystal_description needles
_exptl_crystal_F_000 1800
_exptl_crystal_size_max 0.06
_exptl_crystal_size_mid 0.01
_exptl_crystal_size_min 0.01
_refine_diff_density_max 0.745
_refine_diff_density_min -2.129
_refine_diff_density_rms 0.102
_refine_ls_extinction_method none
_refine_ls_goodness_of_fit_ref 1.052
_refine_ls_hydrogen_treatment constr
_refine_ls_matrix_type full
_refine_ls_number_parameters 429
_refine_ls_number_reflns 12234
_refine_ls_number_restraints 0
_refine_ls_restrained_S_all 1.052
_refine_ls_R_factor_all 0.0419
_refine_ls_R_factor_gt 0.0364
_refine_ls_shift/su_max 0.002
_refine_ls_shift/su_mean 0.000
_refine_ls_structure_factor_coef Fsqd
_refine_ls_weighting_details 'w=1/[\s^2^(Fo^2^)+(0.0519P)^2^+2.2536P] where P=(Fo^2^+2Fc^2^)/3'
_refine_ls_weighting_scheme calc
_refine_ls_wR_factor_gt 0.0922
_refine_ls_wR_factor_ref 0.0953
_reflns_Friedel_coverage 0.000
_reflns_number_gt 10723
_reflns_number_total 12234
_reflns_threshold_expression 'I > 2\s(I)'
_cod_data_source_file c8cc03737j2.cif
_cod_data_source_block 8D
_cod_depositor_comments 'Adding full bibliography for 7122005--7122008.cif.'
_cod_original_cell_volume 4222.5(15)
_cod_database_code 7122007
_shelx_shelxl_version_number 2016/6
_shelx_space_group_comment
;
The symmetry employed for this shelxl refinement is uniquely defined
by the following loop, which should always be used as a source of
symmetry information in preference to the above space-group names.
They are only intended as comments.
;
_olex2_refinement_description
;
1. Fixed Uiso
 At 1.2 times of:
  All C(H) groups, All C(H,H) groups
 At 1.5 times of:
  All C(H,H,H) groups
2.a Ternary CH refined with riding coordinates:
 C3(H3), C7(H7), C12(H12), C16(H16), C21(H21), C25(H25)
2.b Secondary CH2 refined with riding coordinates:
 C11(H11A,H11B), C2(H2A,H2B), C15(H15A,H15B), C6(H6A,H6B), C32(H32A,H32B),
 C24(H24A,H24B), C20(H20A,H20B), C33(H33A,H33B)
2.c Aromatic/amide H refined with riding coordinates:
 C29(H29), C31(H31), C30(H30)
2.d Idealised Me refined as rotating group:
 C18(H18A,H18B,H18C), C4(H4A,H4B,H4C), C26(H26A,H26B,H26C), C5(H5A,H5B,H5C),
 C9(H9A,H9B,H9C), C17(H17A,H17B,H17C), C8(H8A,H8B,H8C), C23(H23A,H23B,H23C),
 C34(H34A,H34B,H34C), C22(H22A,H22B,H22C), C13(H13A,H13B,H13C), C14(H14A,H14B,
 H14C), C27(H27A,H27B,H27C), C28(H28A,H28B,H28C)
;
_olex2_submission_special_instructions 'No special instructions were received'

loop_
_space_group_symop_operation_xyz
'x, y, z'
'-x, y+1/2, -z+1/2'
'-x, -y, -z'
'x, -y-1/2, z-1/2'

loop_
_atom_site_label
_atom_site_type_symbol
_atom_site_fract_x
_atom_site_fract_y
_atom_site_fract_z
_atom_site_U_iso_or_equiv
_atom_site_adp_type
_atom_site_occupancy
_atom_site_site_symmetry_order
_atom_site_calc_flag
_atom_site_refinement_flags_posn
Cd1 Cd 0.13550(2) 0.48942(2) 0.13963(2) 0.01415(4) Uani 1 1 d .
S4 S 0.32498(4) 0.53175(4) 0.09381(2) 0.01870(9) Uani 1 1 d .
S2 S 0.22376(4) 0.65325(4) 0.18643(2) 0.01613(8) Uani 1 1 d .
S1 S -0.05035(4) 0.53032(4) 0.18510(2) 0.01539(8) Uani 1 1 d .
S5 S 0.04265(4) 0.27881(4) 0.11023(2) 0.01762(8) Uani 1 1 d .
S6 S 0.25797(4) 0.28300(4) 0.16519(2) 0.01546(8) Uani 1 1 d .
S3 S 0.04767(4) 0.64835(4) 0.09078(2) 0.01742(8) Uani 1 1 d .
N1 N 0.03853(13) 0.68807(14) 0.23250(3) 0.0150(3) Uani 1 1 d .
N2 N 0.23648(14) 0.68271(14) 0.04541(3) 0.0169(3) Uani 1 1 d .
C10 C 0.20602(16) 0.62659(16) 0.07382(4) 0.0148(3) Uani 1 1 d .
C1 C 0.06753(15) 0.63011(15) 0.20436(4) 0.0139(3) Uani 1 1 d .
C18 C 0.4898(2) 0.8608(2) 0.03371(5) 0.0302(4) Uani 1 1 d .
H18A H 0.573191 0.901861 0.043054 0.045 Uiso 1 1 calc GR
H18B H 0.407698 0.898843 0.042688 0.045 Uiso 1 1 calc GR
H18C H 0.485606 0.869449 0.009488 0.045 Uiso 1 1 calc GR
C3 C -0.21507(16) 0.74121(16) 0.23342(4) 0.0166(3) Uani 1 1 d .
H3 H -0.215334 0.733273 0.208716 0.020 Uiso 1 1 calc R
C19 C 0.15200(15) 0.19980(16) 0.13762(4) 0.0146(3) Uani 1 1 d .
C11 C 0.14153(17) 0.77165(17) 0.02867(4) 0.0198(3) Uani 1 1 d .
H11A H 0.196236 0.827114 0.014870 0.024 Uiso 1 1 calc R
H11B H 0.099403 0.822981 0.045797 0.024 Uiso 1 1 calc R
C2 C -0.09284(16) 0.66652(16) 0.24853(4) 0.0158(3) Uani 1 1 d .
H2A H -0.080131 0.687466 0.272381 0.019 Uiso 1 1 calc R
H2B H -0.115807 0.577638 0.246933 0.019 Uiso 1 1 calc R
N3 N 0.15446(13) 0.07613(14) 0.13784(3) 0.0145(3) Uani 1 1 d .
C15 C 0.36674(16) 0.65386(17) 0.02941(4) 0.0188(3) Uani 1 1 d .
H15A H 0.353586 0.671593 0.005381 0.023 Uiso 1 1 calc R
H15B H 0.384849 0.564325 0.031814 0.023 Uiso 1 1 calc R
C6 C 0.13413(16) 0.78005(16) 0.24784(4) 0.0161(3) Uani 1 1 d .
H6A H 0.079670 0.839378 0.260549 0.019 Uiso 1 1 calc R
H6B H 0.177391 0.826614 0.229945 0.019 Uiso 1 1 calc R
C7 C 0.24952(17) 0.72657(16) 0.27112(4) 0.0177(3) Uani 1 1 d .
H7 H 0.297294 0.659023 0.259262 0.021 Uiso 1 1 calc R
N5 N 0.66173(14) 0.35331(14) 0.10973(4) 0.0172(3) Uani 1 1 d .
C12 C 0.02512(18) 0.71448(19) 0.00660(5) 0.0228(4) Uani 1 1 d .
H12 H -0.033544 0.662537 0.020828 0.027 Uiso 1 1 calc R
C4 C -0.34996(17) 0.68551(18) 0.24523(4) 0.0207(3) Uani 1 1 d .
H4A H -0.352142 0.693655 0.269396 0.031 Uiso 1 1 calc GR
H4B H -0.354734 0.598021 0.239138 0.031 Uiso 1 1 calc GR
H4C H -0.429147 0.729272 0.234686 0.031 Uiso 1 1 calc GR
C16 C 0.49449(18) 0.72378(19) 0.04290(5) 0.0226(4) Uani 1 1 d .
H16 H 0.499343 0.716724 0.067650 0.027 Uiso 1 1 calc R
C32 C 0.66391(18) 0.22654(18) 0.09677(5) 0.0226(3) Uani 1 1 d .
H32A H 0.630702 0.169595 0.113849 0.027 Uiso 1 1 calc R
H32B H 0.760598 0.203721 0.092567 0.027 Uiso 1 1 calc R
C26 C 0.47764(17) -0.06053(19) 0.18196(5) 0.0238(4) Uani 1 1 d .
H26A H 0.436620 -0.137701 0.189466 0.036 Uiso 1 1 calc GR
H26B H 0.478622 0.000185 0.199976 0.036 Uiso 1 1 calc GR
H26C H 0.572607 -0.076009 0.175616 0.036 Uiso 1 1 calc GR
C5 C -0.20469(18) 0.87779(17) 0.24231(5) 0.0210(3) Uani 1 1 d .
H5A H -0.285817 0.921452 0.232685 0.032 Uiso 1 1 calc GR
H5B H -0.120534 0.912520 0.233452 0.032 Uiso 1 1 calc GR
H5C H -0.201058 0.887161 0.266506 0.032 Uiso 1 1 calc GR
C9 C 0.35352(17) 0.82910(18) 0.27938(5) 0.0215(3) Uani 1 1 d .
H9A H 0.307560 0.896031 0.290913 0.032 Uiso 1 1 calc GR
H9B H 0.390215 0.860827 0.258823 0.032 Uiso 1 1 calc GR
H9C H 0.429641 0.796349 0.293712 0.032 Uiso 1 1 calc GR
C29 C 0.58252(16) 0.39500(17) 0.13352(4) 0.0181(3) Uani 1 1 d .
H29 H 0.514888 0.348670 0.144448 0.022 Uiso 1 1 calc R
C21 C -0.08187(17) -0.01599(16) 0.12421(5) 0.0182(3) Uani 1 1 d .
H21 H -0.119242 0.065106 0.131496 0.022 Uiso 1 1 calc R
C17 C 0.62317(19) 0.6618(2) 0.02965(6) 0.0327(5) Uani 1 1 d .
H17A H 0.626178 0.575179 0.036596 0.049 Uiso 1 1 calc GR
H17B H 0.706418 0.704308 0.038536 0.049 Uiso 1 1 calc GR
H17C H 0.619162 0.666399 0.005355 0.049 Uiso 1 1 calc GR
C8 C 0.19369(19) 0.67436(18) 0.30309(5) 0.0230(3) Uani 1 1 d .
H8A H 0.270504 0.641174 0.317120 0.034 Uiso 1 1 calc GR
H8B H 0.127234 0.608353 0.297573 0.034 Uiso 1 1 calc GR
H8C H 0.147575 0.740127 0.315041 0.034 Uiso 1 1 calc GR
C24 C 0.24246(17) 0.00722(15) 0.16230(4) 0.0162(3) Uani 1 1 d .
H24A H 0.200456 -0.074795 0.165748 0.019 Uiso 1 1 calc R
H24B H 0.243969 0.051717 0.183752 0.019 Uiso 1 1 calc R
C23 C -0.16887(18) -0.05967(19) 0.09373(5) 0.0241(4) Uani 1 1 d .
H23A H -0.134310 -0.139687 0.086420 0.036 Uiso 1 1 calc GR
H23B H -0.162293 0.000715 0.075793 0.036 Uiso 1 1 calc GR
H23C H -0.265713 -0.068027 0.099469 0.036 Uiso 1 1 calc GR
C34 C 0.42028(19) 0.2097(2) 0.06986(5) 0.0270(4) Uani 1 1 d .
H34A H 0.398415 0.146213 0.086097 0.041 Uiso 1 1 calc GR
H34B H 0.370433 0.192028 0.048646 0.041 Uiso 1 1 calc GR
H34C H 0.392146 0.290686 0.077963 0.041 Uiso 1 1 calc GR
C22 C -0.09018(18) -0.10750(18) 0.15281(5) 0.0225(3) Uani 1 1 d .
H22A H -0.186941 -0.117383 0.158470 0.034 Uiso 1 1 calc GR
H22B H -0.035781 -0.076439 0.172186 0.034 Uiso 1 1 calc GR
H22C H -0.053151 -0.187421 0.146140 0.034 Uiso 1 1 calc GR
C13 C 0.0792(2) 0.6336(2) -0.02072(5) 0.0290(4) Uani 1 1 d .
H13A H 0.001030 0.600617 -0.034355 0.043 Uiso 1 1 calc GR
H13B H 0.132902 0.565156 -0.010759 0.043 Uiso 1 1 calc GR
H13C H 0.138468 0.682746 -0.034657 0.043 Uiso 1 1 calc GR
C31 C 0.74527(17) 0.44807(18) 0.09990(5) 0.0203(3) Uani 1 1 d .
H31 H 0.811324 0.444194 0.083258 0.024 Uiso 1 1 calc R
C14 C -0.0642(2) 0.8193(3) -0.00816(6) 0.0364(5) Uani 1 1 d .
H14A H -0.007066 0.873514 -0.021305 0.055 Uiso 1 1 calc GR
H14B H -0.103311 0.866780 0.009810 0.055 Uiso 1 1 calc GR
H14C H -0.139385 0.784685 -0.022445 0.055 Uiso 1 1 calc GR
C30 C 0.71551(17) 0.54754(18) 0.11841(5) 0.0206(3) Uani 1 1 d .
H30 H 0.756645 0.626912 0.117221 0.025 Uiso 1 1 calc R
C20 C 0.06782(17) 0.00373(15) 0.11386(4) 0.0163(3) Uani 1 1 d .
H20A H 0.111577 -0.077868 0.110918 0.020 Uiso 1 1 calc R
H20B H 0.065248 0.046340 0.092121 0.020 Uiso 1 1 calc R
C27 C 0.39977(18) -0.09647(19) 0.12222(5) 0.0239(4) Uani 1 1 d .
H27A H 0.496825 -0.109302 0.117188 0.036 Uiso 1 1 calc GR
H27B H 0.349983 -0.059092 0.102997 0.036 Uiso 1 1 calc GR
H27C H 0.357348 -0.175972 0.127269 0.036 Uiso 1 1 calc GR
N4 N 0.61469(15) 0.51242(15) 0.13924(4) 0.0192(3) Uani 1 1 d .
C33 C 0.57534(19) 0.2099(2) 0.06499(5) 0.0260(4) Uani 1 1 d .
H33A H 0.600765 0.130905 0.054550 0.031 Uiso 1 1 calc R
H33B H 0.596745 0.277094 0.049437 0.031 Uiso 1 1 calc R
C25 C 0.39222(17) -0.01087(16) 0.15214(5) 0.0183(3) Uani 1 1 d .
H25 H 0.430406 0.071385 0.146067 0.022 Uiso 1 1 calc R
C28 C 0.55005(19) 0.5919(2) 0.16341(5) 0.0262(4) Uani 1 1 d .
H28A H 0.489633 0.542230 0.176945 0.039 Uiso 1 1 calc GR
H28B H 0.495182 0.655806 0.151688 0.039 Uiso 1 1 calc GR
H28C H 0.622081 0.630881 0.177792 0.039 Uiso 1 1 calc GR

loop_
_atom_site_aniso_label
_atom_site_aniso_U_11
_atom_site_aniso_U_22
_atom_site_aniso_U_33
_atom_site_aniso_U_23
_atom_site_aniso_U_13
_atom_site_aniso_U_12
Cd1 0.01526(6) 0.01494(7) 0.01243(6) 0.00028(4) 0.00258(4) 0.00060(4)
S4 0.01518(17) 0.0235(2) 0.01765(19) 0.00526(15) 0.00273(14) 0.00344(15)
S2 0.01322(16) 0.0198(2) 0.01568(18) -0.00227(14) 0.00400(13) -0.00252(13)
S1 0.01349(16) 0.0177(2) 0.01513(17) -0.00231(14) 0.00247(13) -0.00217(13)
S5 0.01675(17) 0.0169(2) 0.01866(19) 0.00159(14) -0.00489(14) 0.00092(14)
S6 0.01558(16) 0.01626(19) 0.01430(17) 0.00002(13) -0.00161(13) 0.00007(13)
S3 0.01498(16) 0.0221(2) 0.01556(18) 0.00312(14) 0.00423(13) 0.00383(14)
N1 0.0129(5) 0.0177(7) 0.0146(6) -0.0027(5) 0.0025(4) -0.0002(5)
N2 0.0147(6) 0.0219(7) 0.0143(6) 0.0024(5) 0.0027(5) 0.0014(5)
C10 0.0140(6) 0.0168(7) 0.0136(7) -0.0009(6) 0.0000(5) -0.0002(5)
C1 0.0124(6) 0.0154(7) 0.0138(7) 0.0017(5) 0.0015(5) 0.0015(5)
C18 0.0328(10) 0.0315(11) 0.0262(10) 0.0002(8) 0.0015(8) -0.0107(8)
C3 0.0155(7) 0.0191(8) 0.0152(7) 0.0000(6) 0.0013(5) 0.0021(6)
C19 0.0134(6) 0.0178(8) 0.0127(7) -0.0006(5) 0.0020(5) 0.0008(5)
C11 0.0194(7) 0.0243(9) 0.0158(7) 0.0051(6) 0.0008(6) 0.0020(6)
C2 0.0151(6) 0.0180(8) 0.0146(7) 0.0007(6) 0.0046(5) 0.0027(5)
N3 0.0128(5) 0.0158(7) 0.0147(6) 0.0009(5) -0.0014(4) 0.0010(5)
C15 0.0162(7) 0.0262(9) 0.0143(7) -0.0001(6) 0.0043(5) -0.0013(6)
C6 0.0163(7) 0.0162(8) 0.0158(7) -0.0024(6) -0.0007(5) -0.0009(6)
C7 0.0168(7) 0.0199(8) 0.0163(7) -0.0022(6) -0.0013(5) 0.0021(6)
N5 0.0150(6) 0.0201(7) 0.0163(6) 0.0003(5) -0.0011(5) 0.0014(5)
C12 0.0164(7) 0.0335(10) 0.0183(8) 0.0045(7) -0.0006(6) -0.0006(7)
C4 0.0151(7) 0.0270(9) 0.0200(8) -0.0012(7) 0.0025(6) 0.0005(6)
C16 0.0176(7) 0.0328(10) 0.0173(8) 0.0013(7) 0.0007(6) -0.0033(7)
C32 0.0197(7) 0.0228(9) 0.0249(9) -0.0040(7) -0.0030(6) 0.0045(6)
C26 0.0149(7) 0.0281(10) 0.0280(9) 0.0008(7) -0.0024(6) 0.0031(6)
C5 0.0209(7) 0.0210(9) 0.0208(8) -0.0005(6) -0.0016(6) 0.0046(6)
C9 0.0163(7) 0.0251(9) 0.0230(8) -0.0060(7) 0.0009(6) -0.0001(6)
C29 0.0140(6) 0.0249(9) 0.0153(7) 0.0007(6) -0.0014(5) 0.0014(6)
C21 0.0137(7) 0.0184(8) 0.0226(8) -0.0014(6) 0.0018(6) 0.0002(6)
C17 0.0176(8) 0.0495(14) 0.0315(10) 0.0047(9) 0.0046(7) 0.0002(8)
C8 0.0261(8) 0.0248(9) 0.0178(8) 0.0021(7) -0.0009(6) 0.0016(7)
C24 0.0135(7) 0.0171(8) 0.0182(7) 0.0018(6) 0.0014(5) 0.0024(5)
C23 0.0161(7) 0.0251(9) 0.0306(9) -0.0046(7) -0.0044(6) 0.0015(6)
C34 0.0214(8) 0.0298(10) 0.0295(10) -0.0012(8) -0.0036(7) 0.0005(7)
C22 0.0192(7) 0.0228(9) 0.0259(9) 0.0031(7) 0.0066(6) 0.0001(6)
C13 0.0249(9) 0.0407(12) 0.0211(9) -0.0027(8) -0.0012(7) -0.0063(8)
C31 0.0148(7) 0.0238(9) 0.0226(8) 0.0007(7) 0.0020(6) 0.0012(6)
C14 0.0248(9) 0.0502(14) 0.0335(11) 0.0126(10) -0.0052(8) 0.0077(9)
C30 0.0152(7) 0.0231(9) 0.0233(8) 0.0007(7) -0.0002(6) 0.0003(6)
C20 0.0150(7) 0.0178(8) 0.0160(7) -0.0026(6) 0.0000(5) -0.0003(5)
C27 0.0183(7) 0.0289(10) 0.0248(9) -0.0029(7) 0.0046(6) 0.0056(7)
N4 0.0123(6) 0.0261(8) 0.0187(7) -0.0032(5) -0.0021(5) 0.0047(5)
C33 0.0251(8) 0.0324(10) 0.0206(8) -0.0076(7) 0.0017(7) -0.0021(7)
C25 0.0133(7) 0.0196(8) 0.0220(8) 0.0019(6) 0.0019(6) 0.0016(5)
C28 0.0224(8) 0.0338(10) 0.0223(9) -0.0101(8) -0.0010(6) 0.0073(7)

loop_
_atom_type_symbol
_atom_type_description
_atom_type_scat_dispersion_real
_atom_type_scat_dispersion_imag
_atom_type_scat_source
C C 0.0033 0.0016 'International Tables Vol C Tables 4.2.6.8 and 6.1.1.4'
H H 0.0000 0.0000 'International Tables Vol C Tables 4.2.6.8 and 6.1.1.4'
Cd Cd -0.8075 1.2024 'International Tables Vol C Tables 4.2.6.8 and 6.1.1.4'
N N 0.0061 0.0033 'International Tables Vol C Tables 4.2.6.8 and 6.1.1.4'
S S 0.1246 0.1234 'International Tables Vol C Tables 4.2.6.8 and 6.1.1.4'

loop_
_geom_angle_atom_site_label_1
_geom_angle_atom_site_label_2
_geom_angle_atom_site_label_3
_geom_angle
S4 Cd1 S5 93.741(17)
S4 Cd1 S6 95.835(16)
S4 Cd1 S3 66.172(17)
S2 Cd1 S4 99.467(19)
S2 Cd1 S5 161.497(14)
S2 Cd1 S6 99.18(2)
S2 Cd1 S3 99.60(2)
S1 Cd1 S4 160.662(17)
S1 Cd1 S2 67.081(17)
S1 Cd1 S5 102.776(16)
S1 Cd1 S6 99.925(16)
S1 Cd1 S3 101.276(19)
S5 Cd1 S6 66.41(2)
S5 Cd1 S3 97.57(2)
S6 Cd1 S3 155.864(14)
C10 S4 Cd1 87.79(6)
C1 S2 Cd1 86.79(6)
C1 S1 Cd1 87.77(5)
C19 S5 Cd1 87.60(6)
C19 S6 Cd1 87.23(6)
C10 S3 Cd1 87.06(6)
C1 N1 C2 121.26(14)
C1 N1 C6 121.30(13)
C2 N1 C6 117.38(13)
C10 N2 C11 122.00(14)
C10 N2 C15 120.31(14)
C11 N2 C15 117.68(13)
S4 C10 S3 118.96(10)
N2 C10 S4 120.18(12)
N2 C10 S3 120.87(12)
S2 C1 S1 118.34(9)
N1 C1 S2 120.75(12)
N1 C1 S1 120.92(12)
C2 C3 C4 108.63(14)
C5 C3 C2 112.22(14)
C5 C3 C4 110.86(14)
S5 C19 S6 118.68(11)
N3 C19 S5 120.81(12)
N3 C19 S6 120.50(12)
N2 C11 C12 115.21(16)
N1 C2 C3 114.00(13)
C19 N3 C24 121.36(13)
C19 N3 C20 121.23(13)
C24 N3 C20 117.41(14)
N2 C15 C16 115.59(15)
N1 C6 C7 115.02(14)
C9 C7 C6 108.07(14)
C9 C7 C8 109.98(15)
C8 C7 C6 112.25(14)
C29 N5 C32 126.17(15)
C29 N5 C31 108.66(15)
C31 N5 C32 125.15(15)
C13 C12 C11 112.66(15)
C13 C12 C14 110.72(17)
C14 C12 C11 108.11(18)
C18 C16 C17 110.81(16)
C15 C16 C18 112.42(16)
C15 C16 C17 108.37(16)
N5 C32 C33 113.22(15)
N4 C29 N5 108.14(15)
C23 C21 C20 108.19(15)
C22 C21 C23 111.02(15)
C22 C21 C20 112.32(14)
N3 C24 C25 114.01(14)
C30 C31 N5 107.00(16)
C31 C30 N4 107.11(17)
N3 C20 C21 114.04(14)
C29 N4 C30 109.09(15)
C29 N4 C28 125.15(16)
C30 N4 C28 125.74(17)
C32 C33 C34 114.22(16)
C26 C25 C24 108.43(15)
C26 C25 C27 111.36(15)
C27 C25 C24 111.74(14)

loop_
_geom_bond_atom_site_label_1
_geom_bond_atom_site_label_2
_geom_bond_distance
Cd1 S4 2.7047(9)
Cd1 S2 2.6994(6)
Cd1 S1 2.6671(8)
Cd1 S5 2.7052(6)
Cd1 S6 2.7112(6)
Cd1 S3 2.7214(6)
S4 C10 1.7146(17)
S2 C1 1.7252(16)
S1 C1 1.7280(17)
S5 C19 1.7196(17)
S6 C19 1.7286(17)
S3 C10 1.7239(16)
N1 C1 1.339(2)
N1 C2 1.472(2)
N1 C6 1.475(2)
N2 C10 1.342(2)
N2 C11 1.472(2)
N2 C15 1.477(2)
C18 C16 1.531(3)
C3 C2 1.534(2)
C3 C4 1.534(2)
C3 C5 1.525(3)
C19 N3 1.341(2)
C11 C12 1.532(3)
N3 C24 1.474(2)
N3 C20 1.474(2)
C15 C16 1.527(2)
C6 C7 1.536(2)
C7 C9 1.525(2)
C7 C8 1.530(3)
N5 C32 1.470(2)
N5 C29 1.335(2)
N5 C31 1.377(2)
C12 C13 1.521(3)
C12 C14 1.530(3)
C16 C17 1.533(3)
C32 C33 1.517(3)
C26 C25 1.524(3)
C29 N4 1.328(2)
C21 C23 1.530(3)
C21 C22 1.526(3)
C21 C20 1.541(2)
C24 C25 1.537(2)
C34 C33 1.522(3)
C31 C30 1.350(3)
C30 N4 1.372(2)
C27 C25 1.527(3)
N4 C28 1.464(2)
